data_2225796
loop_
_publ_author_name
'Kavitha, T.'
'Ponnuswamy, S.'
'Vijayalakshmi, R.'
'Thenmozhi, M.'
'Ponnuswamy, M. N.'

_publ_section_title
;
 Cyclohexane-1-spiro-2'-imidazolidine-5'-spiro-1''-cyclohexan-4'-one
;
_journal_coeditor_code CI5049
_journal_issue 5
_journal_name_full 'Acta Crystallographica Section E'
_journal_page_first o1072
_journal_paper_doi 10.1107/S1600536810012468
_journal_volume 66
_journal_year 2010
_chemical_formula_iupac 'C13 H22 N2 O'
_chemical_formula_moiety 'C13 H22 N2 O'
_chemical_formula_sum 'C13 H22 N2 O'
_chemical_formula_weight 222.33
_chemical_name_systematic
;
Cyclohexane-1-spiro-2'-imidazolidine-5'-spiro-1''-cyclohexan-4'-one
;
_space_group_IT_number 2
_symmetry_cell_setting triclinic
_symmetry_space_group_name_Hall '-P 1'
_symmetry_space_group_name_H-M 'P -1'
_atom_sites_solution_hydrogens geom
_atom_sites_solution_primary direct
_atom_sites_solution_secondary difmap
_audit_creation_method SHELXL97
_cell_angle_alpha 86.103(2)
_cell_angle_beta 81.331(3)
_cell_angle_gamma 89.720(3)
_cell_formula_units_Z 2
_cell_length_a 5.8270(8)
_cell_length_b 10.1703(5)
_cell_length_c 10.6651(4)
_cell_measurement_reflns_used 2023
_cell_measurement_temperature 293(2)
_cell_measurement_theta_max 25.48
_cell_measurement_theta_min 2.69
_cell_volume 623.36(9)
_computing_cell_refinement 'SAINT (Bruker, 2004)'
_computing_data_collection 'APEX2 (Bruker, 2004)'
_computing_data_reduction 'SAINT (Bruker, 2004)'
_computing_molecular_graphics 'PLATON (Spek, 2009)'
_computing_publication_material
;
SHELXL97 (Sheldrick, 2008) and PARST (Nardelli, 1995)
;
_computing_structure_refinement 'SHELXL97 (Sheldrick, 2008)'
_computing_structure_solution 'SHELXS97 (Sheldrick, 2008)'
_diffrn_ambient_temperature 293(2)
_diffrn_measured_fraction_theta_full 0.999
_diffrn_measured_fraction_theta_max 0.999
_diffrn_measurement_device_type 'Bruker Kappa APEXII area-detector'
_diffrn_measurement_method \w
_diffrn_radiation_monochromator graphite
_diffrn_radiation_source 'fine-focus sealed tube'
_diffrn_radiation_type MoK\a
_diffrn_radiation_wavelength 0.71073
_diffrn_reflns_av_R_equivalents 0.0201
_diffrn_reflns_av_sigmaI/netI 0.0146
_diffrn_reflns_limit_h_max 7
_diffrn_reflns_limit_h_min -7
_diffrn_reflns_limit_k_max 12
_diffrn_reflns_limit_k_min -12
_diffrn_reflns_limit_l_max 12
_diffrn_reflns_limit_l_min -12
_diffrn_reflns_number 11727
_diffrn_reflns_theta_full 25.00
_diffrn_reflns_theta_max 25.48
_diffrn_reflns_theta_min 2.69
_diffrn_standards_number 0
_exptl_absorpt_coefficient_mu 0.075
_exptl_absorpt_correction_T_max 0.989
_exptl_absorpt_correction_T_min 0.985
_exptl_absorpt_correction_type multi-scan
_exptl_absorpt_process_details '(SADABS; Sheldrick, 2001)'
_exptl_crystal_colour colourless
_exptl_crystal_density_diffrn 1.184
_exptl_crystal_density_method 'not measured'
_exptl_crystal_description block
_exptl_crystal_F_000 244
_exptl_crystal_size_max 0.20
_exptl_crystal_size_mid 0.15
_exptl_crystal_size_min 0.15
_refine_diff_density_max 0.218
_refine_diff_density_min -0.162
_refine_ls_extinction_method none
_refine_ls_goodness_of_fit_ref 1.043
_refine_ls_hydrogen_treatment mixed
_refine_ls_matrix_type full
_refine_ls_number_parameters 153
_refine_ls_number_reflns 2311
_refine_ls_number_restraints 0
_refine_ls_restrained_S_all 1.043
_refine_ls_R_factor_all 0.0439
_refine_ls_R_factor_gt 0.0390
_refine_ls_shift/su_max 0.001
_refine_ls_shift/su_mean 0.000
_refine_ls_structure_factor_coef Fsqd
_refine_ls_weighting_details 'calc w = 1/[\s^2^(Fo^2^)+(0.0492P)^2^+0.1487P] where P=(Fo^2^+2Fc^2^)/3'
_refine_ls_weighting_scheme calc
_refine_ls_wR_factor_gt 0.1001
_refine_ls_wR_factor_ref 0.1042
_reflns_number_gt 2023
_reflns_number_total 2311
_reflns_threshold_expression I>2\s(I)
_cod_data_source_file ci5049.cif
_cod_data_source_block I
_cod_database_code 2225796
_cod_database_fobs_code 2225796

loop_
_symmetry_equiv_pos_as_xyz
'x, y, z'
'-x, -y, -z'

loop_
_atom_site_type_symbol
_atom_site_label
_atom_site_fract_x
_atom_site_fract_y
_atom_site_fract_z
_atom_site_U_iso_or_equiv
_atom_site_adp_type
_atom_site_calc_flag
_atom_site_refinement_flags
_atom_site_occupancy
_atom_site_disorder_assembly
_atom_site_disorder_group
N N1 0.1812(2) 0.23573(12) 0.32312(10) 0.0440(3) Uani d . 1 . .
C C2 0.17511(19) 0.25258(11) 0.45994(11) 0.0320(3) Uani d . 1 . .
N N3 0.32230(18) 0.36886(10) 0.46055(9) 0.0348(3) Uani d . 1 . .
C C4 0.4384(2) 0.40747(12) 0.34701(11) 0.0348(3) Uani d . 1 . .
C C5 0.3691(2) 0.31781(12) 0.24982(11) 0.0346(3) Uani d . 1 . .
C C6 -0.0713(2) 0.27667(14) 0.52388(13) 0.0438(3) Uani d . 1 . .
H H6A -0.1707 0.2053 0.5079 0.053 Uiso calc R 1 . .
H H6B -0.1280 0.3579 0.4866 0.053 Uiso calc R 1 . .
C C7 -0.0869(3) 0.28619(17) 0.66709(14) 0.0553(4) Uani d . 1 . .
H H7A -0.0018 0.3634 0.6834 0.066 Uiso calc R 1 . .
H H7B -0.2480 0.2964 0.7042 0.066 Uiso calc R 1 . .
C C8 0.0116(3) 0.16453(18) 0.72887(14) 0.0630(5) Uani d . 1 . .
H H8A -0.0819 0.0882 0.7193 0.076 Uiso calc R 1 . .
H H8B 0.0065 0.1748 0.8190 0.076 Uiso calc R 1 . .
C C9 0.2598(3) 0.14319(15) 0.66826(14) 0.0544(4) Uani d . 1 . .
H H9A 0.3184 0.0629 0.7061 0.065 Uiso calc R 1 . .
H H9B 0.3557 0.2160 0.6845 0.065 Uiso calc R 1 . .
C C10 0.2759(2) 0.13315(12) 0.52573(13) 0.0416(3) Uani d . 1 . .
H H10A 0.1936 0.0547 0.5101 0.050 Uiso calc R 1 . .
H H10B 0.4375 0.1239 0.4892 0.050 Uiso calc R 1 . .
C C11 0.5811(2) 0.23629(14) 0.20042(13) 0.0445(3) Uani d . 1 . .
H H11A 0.7096 0.2953 0.1672 0.053 Uiso calc R 1 . .
H H11B 0.6265 0.1814 0.2704 0.053 Uiso calc R 1 . .
C C12 0.5332(3) 0.14931(15) 0.09662(13) 0.0529(4) Uani d . 1 . .
H H12A 0.6733 0.1022 0.0657 0.064 Uiso calc R 1 . .
H H12B 0.4145 0.0848 0.1315 0.064 Uiso calc R 1 . .
C C13 0.4534(3) 0.23098(16) -0.01285(13) 0.0577(4) Uani d . 1 . .
H H13A 0.5781 0.2893 -0.0532 0.069 Uiso calc R 1 . .
H H13B 0.4159 0.1731 -0.0756 0.069 Uiso calc R 1 . .
C C14 0.2427(3) 0.31170(16) 0.03279(13) 0.0572(4) Uani d . 1 . .
H H14A 0.1125 0.2531 0.0636 0.069 Uiso calc R 1 . .
H H14B 0.2020 0.3675 -0.0379 0.069 Uiso calc R 1 . .
C C15 0.2867(3) 0.39759(14) 0.13896(12) 0.0467(3) Uani d . 1 . .
H H15A 0.4029 0.4638 0.1048 0.056 Uiso calc R 1 . .
H H15B 0.1446 0.4429 0.1697 0.056 Uiso calc R 1 . .
O O1 0.58158(18) 0.49753(9) 0.32312(8) 0.0496(3) Uani d . 1 . .
H H3 0.345(3) 0.4032(16) 0.5305(15) 0.053(4) Uiso d . 1 . .
H H1 0.043(4) 0.265(2) 0.301(2) 0.097(7) Uiso d . 1 . .

loop_
_atom_site_aniso_label
_atom_site_aniso_U_11
_atom_site_aniso_U_22
_atom_site_aniso_U_33
_atom_site_aniso_U_12
_atom_site_aniso_U_13
_atom_site_aniso_U_23
N1 0.0481(7) 0.0532(7) 0.0324(6) -0.0184(5) -0.0079(5) -0.0091(5)
C2 0.0332(6) 0.0333(6) 0.0310(6) -0.0062(5) -0.0078(5) -0.0063(5)
N3 0.0434(6) 0.0335(5) 0.0290(5) -0.0089(4) -0.0078(4) -0.0070(4)
C4 0.0404(6) 0.0332(6) 0.0323(6) -0.0054(5) -0.0089(5) -0.0047(5)
C5 0.0399(6) 0.0357(6) 0.0294(6) -0.0071(5) -0.0076(5) -0.0054(5)
C6 0.0334(7) 0.0506(8) 0.0486(8) -0.0011(6) -0.0088(5) -0.0054(6)
C7 0.0424(8) 0.0719(10) 0.0494(8) -0.0067(7) 0.0067(6) -0.0177(7)
C8 0.0770(11) 0.0735(11) 0.0361(8) -0.0247(9) -0.0025(7) 0.0021(7)
C9 0.0700(10) 0.0470(8) 0.0491(8) -0.0036(7) -0.0236(7) 0.0091(6)
C10 0.0433(7) 0.0316(6) 0.0512(8) -0.0003(5) -0.0098(6) -0.0051(5)
C11 0.0459(7) 0.0468(7) 0.0424(7) 0.0003(6) -0.0091(6) -0.0098(6)
C12 0.0659(9) 0.0470(8) 0.0465(8) 0.0030(7) -0.0041(7) -0.0166(6)
C13 0.0811(11) 0.0589(9) 0.0338(7) -0.0059(8) -0.0051(7) -0.0151(6)
C14 0.0735(10) 0.0669(10) 0.0363(7) 0.0019(8) -0.0219(7) -0.0100(7)
C15 0.0609(9) 0.0459(8) 0.0359(7) 0.0046(6) -0.0135(6) -0.0063(6)
O1 0.0645(6) 0.0472(5) 0.0371(5) -0.0263(5) -0.0055(4) -0.0052(4)

loop_
_atom_type_symbol
_atom_type_description
_atom_type_scat_dispersion_real
_atom_type_scat_dispersion_imag
_atom_type_scat_source
C C 0.0033 0.0016 'International Tables Vol C Tables 4.2.6.8 and 6.1.1.4'
H H 0.0000 0.0000 'International Tables Vol C Tables 4.2.6.8 and 6.1.1.4'
N N 0.0061 0.0033 'International Tables Vol C Tables 4.2.6.8 and 6.1.1.4'
O O 0.0106 0.0060 'International Tables Vol C Tables 4.2.6.8 and 6.1.1.4'

loop_
_geom_angle_atom_site_label_1
_geom_angle_atom_site_label_2
_geom_angle_atom_site_label_3
_geom_angle_site_symmetry_1
_geom_angle_site_symmetry_3
_geom_angle
_geom_angle_publ_flag
C5 N1 C2 . . 109.28(9) ?
C5 N1 H1 . . 108.7(14) ?
C2 N1 H1 . . 107.6(14) ?
N3 C2 N1 . . 103.04(9) ?
N3 C2 C6 . . 111.13(10) ?
N1 C2 C6 . . 110.88(10) ?
N3 C2 C10 . . 110.55(9) ?
N1 C2 C10 . . 111.11(10) ?
C6 C2 C10 . . 109.97(10) ?
C4 N3 C2 . . 113.89(9) ?
C4 N3 H3 . . 123.1(10) ?
C2 N3 H3 . . 122.6(10) ?
O1 C4 N3 . . 126.68(11) ?
O1 C4 C5 . . 125.05(11) ?
N3 C4 C5 . . 108.25(10) ?
N1 C5 C15 . . 111.71(11) ?
N1 C5 C4 . . 103.74(9) ?
C15 C5 C4 . . 111.26(10) ?
N1 C5 C11 . . 112.27(11) ?
C15 C5 C11 . . 109.53(10) ?
C4 C5 C11 . . 108.18(10) ?
C2 C6 C7 . . 112.42(11) ?
C2 C6 H6A . . 109.1 ?
C7 C6 H6A . . 109.1 ?
C2 C6 H6B . . 109.1 ?
C7 C6 H6B . . 109.1 ?
H6A C6 H6B . . 107.9 ?
C8 C7 C6 . . 111.17(12) ?
C8 C7 H7A . . 109.4 ?
C6 C7 H7A . . 109.4 ?
C8 C7 H7B . . 109.4 ?
C6 C7 H7B . . 109.4 ?
H7A C7 H7B . . 108.0 ?
C7 C8 C9 . . 110.33(12) ?
C7 C8 H8A . . 109.6 ?
C9 C8 H8A . . 109.6 ?
C7 C8 H8B . . 109.6 ?
C9 C8 H8B . . 109.6 ?
H8A C8 H8B . . 108.1 ?
C8 C9 C10 . . 111.04(12) ?
C8 C9 H9A . . 109.4 ?
C10 C9 H9A . . 109.4 ?
C8 C9 H9B . . 109.4 ?
C10 C9 H9B . . 109.4 ?
H9A C9 H9B . . 108.0 ?
C9 C10 C2 . . 112.71(11) ?
C9 C10 H10A . . 109.0 ?
C2 C10 H10A . . 109.0 ?
C9 C10 H10B . . 109.0 ?
C2 C10 H10B . . 109.0 ?
H10A C10 H10B . . 107.8 ?
C12 C11 C5 . . 112.13(11) ?
C12 C11 H11A . . 109.2 ?
C5 C11 H11A . . 109.2 ?
C12 C11 H11B . . 109.2 ?
C5 C11 H11B . . 109.2 ?
H11A C11 H11B . . 107.9 ?
C13 C12 C11 . . 110.91(12) ?
C13 C12 H12A . . 109.5 ?
C11 C12 H12A . . 109.5 ?
C13 C12 H12B . . 109.5 ?
C11 C12 H12B . . 109.5 ?
H12A C12 H12B . . 108.0 ?
C14 C13 C12 . . 111.04(12) ?
C14 C13 H13A . . 109.4 ?
C12 C13 H13A . . 109.4 ?
C14 C13 H13B . . 109.4 ?
C12 C13 H13B . . 109.4 ?
H13A C13 H13B . . 108.0 ?
C13 C14 C15 . . 111.62(12) ?
C13 C14 H14A . . 109.3 ?
C15 C14 H14A . . 109.3 ?
C13 C14 H14B . . 109.3 ?
C15 C14 H14B . . 109.3 ?
H14A C14 H14B . . 108.0 ?
C5 C15 C14 . . 112.45(11) ?
C5 C15 H15A . . 109.1 ?
C14 C15 H15A . . 109.1 ?
C5 C15 H15B . . 109.1 ?
C14 C15 H15B . . 109.1 ?
H15A C15 H15B . . 107.8 ?

loop_
_geom_bond_atom_site_label_1
_geom_bond_atom_site_label_2
_geom_bond_site_symmetry_2
_geom_bond_distance
_geom_bond_publ_flag
N1 C5 . 1.4724(16) ?
N1 C2 . 1.4759(15) ?
N1 H1 . 0.91(2) ?
C2 N3 . 1.4652(14) ?
C2 C6 . 1.5203(17) ?
C2 C10 . 1.5213(17) ?
N3 C4 . 1.3300(16) ?
N3 H3 . 0.872(17) ?
C4 O1 . 1.2296(15) ?
C4 C5 . 1.5255(15) ?
C5 C15 . 1.5243(18) ?
C5 C11 . 1.5315(18) ?
C6 C7 . 1.5260(19) ?
C6 H6A . 0.97 ?
C6 H6B . 0.97 ?
C7 C8 . 1.514(2) ?
C7 H7A . 0.97 ?
C7 H7B . 0.97 ?
C8 C9 . 1.514(2) ?
C8 H8A . 0.97 ?
C8 H8B . 0.97 ?
C9 C10 . 1.5192(19) ?
C9 H9A . 0.97 ?
C9 H9B . 0.97 ?
C10 H10A . 0.97 ?
C10 H10B . 0.97 ?
C11 C12 . 1.5213(18) ?
C11 H11A . 0.97 ?
C11 H11B . 0.97 ?
C12 C13 . 1.516(2) ?
C12 H12A . 0.97 ?
C12 H12B . 0.97 ?
C13 C14 . 1.511(2) ?
C13 H13A . 0.97 ?
C13 H13B . 0.97 ?
C14 C15 . 1.5281(18) ?
C14 H14A . 0.97 ?
C14 H14B . 0.97 ?
C15 H15A . 0.97 ?
C15 H15B . 0.97 ?

loop_
_geom_hbond_atom_site_label_D
_geom_hbond_atom_site_label_H
_geom_hbond_atom_site_label_A
_geom_hbond_site_symmetry_A
_geom_hbond_distance_DH
_geom_hbond_distance_HA
_geom_hbond_distance_DA
_geom_hbond_angle_DHA
_geom_hbond_publ_flag
N3 H3 O1 2_666 0.87(2) 2.02(2) 2.8821(14) 172.0(10) y

loop_
_geom_torsion_atom_site_label_1
_geom_torsion_atom_site_label_2
_geom_torsion_atom_site_label_3
_geom_torsion_atom_site_label_4
_geom_torsion_site_symmetry_1
_geom_torsion_site_symmetry_2
_geom_torsion_site_symmetry_3
_geom_torsion_site_symmetry_4
_geom_torsion
_geom_torsion_publ_flag
C5 N1 C2 N3 . . . . 13.53(13) ?
C5 N1 C2 C6 . . . . 132.50(11) ?
C5 N1 C2 C10 . . . . -104.88(12) ?
N1 C2 N3 C4 . . . . -9.88(14) ?
C6 C2 N3 C4 . . . . -128.68(11) ?
C10 C2 N3 C4 . . . . 108.91(12) ?
C2 N3 C4 O1 . . . . -176.02(12) ?
C2 N3 C4 C5 . . . . 2.38(14) ?
C2 N1 C5 C15 . . . . -132.29(11) ?
C2 N1 C5 C4 . . . . -12.35(13) ?
C2 N1 C5 C11 . . . . 104.22(12) ?
O1 C4 C5 N1 . . . . -175.37(12) ?
N3 C4 C5 N1 . . . . 6.20(13) ?
O1 C4 C5 C15 . . . . -55.12(17) ?
N3 C4 C5 C15 . . . . 126.44(12) ?
O1 C4 C5 C11 . . . . 65.24(16) ?
N3 C4 C5 C11 . . . . -113.19(12) ?
N3 C2 C6 C7 . . . . -69.54(14) ?
N1 C2 C6 C7 . . . . 176.48(11) ?
C10 C2 C6 C7 . . . . 53.21(14) ?
C2 C6 C7 C8 . . . . -55.77(16) ?
C6 C7 C8 C9 . . . . 56.55(17) ?
C7 C8 C9 C10 . . . . -56.59(17) ?
C8 C9 C10 C2 . . . . 55.99(16) ?
N3 C2 C10 C9 . . . . 69.59(14) ?
N1 C2 C10 C9 . . . . -176.64(11) ?
C6 C2 C10 C9 . . . . -53.49(14) ?
N1 C5 C11 C12 . . . . 69.59(14) ?
C15 C5 C11 C12 . . . . -55.11(15) ?
C4 C5 C11 C12 . . . . -176.55(11) ?
C5 C11 C12 C13 . . . . 56.86(16) ?
C11 C12 C13 C14 . . . . -56.04(17) ?
C12 C13 C14 C15 . . . . 54.99(18) ?
N1 C5 C15 C14 . . . . -71.20(15) ?
C4 C5 C15 C14 . . . . 173.39(12) ?
C11 C5 C15 C14 . . . . 53.83(15) ?
C13 C14 C15 C5 . . . . -54.77(17) ?

loop_
_cod_related_entry_id
_cod_related_entry_database
_cod_related_entry_code
1 ChemSpider 87168
